data_7156568
loop_
_publ_author_name
'Dempsey, Janel M.'
'Zhang, Qi-Wei'
'Oliver, Allen G.'
'Smith, Bradley D.'

_publ_section_title
;
 New tetralactam hosts for squaraine dyes.
;
_journal_issue 46
_journal_name_full 'Organic &amp; biomolecular chemistry'
_journal_page_first 8976
_journal_page_last 8983
_journal_paper_doi 10.1039/c8ob02596g
_journal_volume 16
_journal_year 2018
_chemical_formula_moiety 'C46 H48 N4 O14'
_chemical_formula_sum 'C46 H48 N4 O14'
_chemical_formula_weight 880.88
_chemical_name_systematic 'Macrocycle M4b (tetramethoxy)'
_space_group_crystal_system monoclinic
_space_group_IT_number 14
_space_group_name_Hall '-P 2yn'
_space_group_name_H-M_alt 'P 1 21/n 1'
_symmetry_space_group_name_Hall '-P 2yn'
_symmetry_space_group_name_H-M 'P 1 21/n 1'
_atom_sites_solution_hydrogens geom
_atom_sites_solution_primary dual
_atom_sites_solution_secondary difmap
_audit_creation_method SHELXL-2018/3
_audit_update_record
;
2018-10-11 deposited with the CCDC.
2018-11-05 downloaded from the CCDC.
;
_cell_angle_alpha 90
_cell_angle_beta 96.331(2)
_cell_angle_gamma 90
_cell_formula_units_Z 4
_cell_length_a 16.2510(17)
_cell_length_b 20.991(2)
_cell_length_c 16.6756(17)
_cell_measurement_reflns_used 9887
_cell_measurement_temperature 120(2)
_cell_measurement_theta_max 25.84
_cell_measurement_theta_min 2.32
_cell_volume 5653.8(10)
_computing_cell_refinement 'Bruker SAINT (Bruker, 2015)'
_computing_data_collection 'Bruker APEX-3 (Bruker, 2015)'
_computing_data_reduction 'Bruker SAINT (Bruker, 2015)'
_computing_molecular_graphics 'Bruker XP (Bruker, 2015)'
_computing_publication_material 'CIFTAB (Sheldrick, 2008)'
_computing_structure_refinement 'SHELXL-2018/3 (Sheldrick, 2015)'
_computing_structure_solution 'SHELXT-2014/5 (Sheldrick, 2015)'
_diffrn_ambient_temperature 120(2)
_diffrn_detector_area_resol_mean 8.33
_diffrn_measured_fraction_theta_full 1.000
_diffrn_measured_fraction_theta_max 0.998
_diffrn_measurement_device_type 'Bruker APEX-II'
_diffrn_measurement_method 'combination of \w and \f-scans '
_diffrn_radiation_type MoK\a
_diffrn_radiation_wavelength 0.71073
_diffrn_reflns_av_R_equivalents 0.0624
_diffrn_reflns_av_unetI/netI 0.0417
_diffrn_reflns_Laue_measured_fraction_full 1.000
_diffrn_reflns_Laue_measured_fraction_max 0.998
_diffrn_reflns_limit_h_max 20
_diffrn_reflns_limit_h_min -20
_diffrn_reflns_limit_k_max 26
_diffrn_reflns_limit_k_min -26
_diffrn_reflns_limit_l_max 20
_diffrn_reflns_limit_l_min -20
_diffrn_reflns_number 76278
_diffrn_reflns_point_group_measured_fraction_full 1.000
_diffrn_reflns_point_group_measured_fraction_max 0.998
_diffrn_reflns_theta_full 25.242
_diffrn_reflns_theta_max 26.528
_diffrn_reflns_theta_min 1.565
_diffrn_source 'fine-focus sealed tube'
_exptl_absorpt_coefficient_mu 0.077
_exptl_absorpt_correction_T_max 1.0000
_exptl_absorpt_correction_T_min 0.9106
_exptl_absorpt_correction_type numerical
_exptl_absorpt_process_details 'SADABS (Krause et al., 2015)'
_exptl_crystal_colour colorless
_exptl_crystal_density_diffrn 1.035
_exptl_crystal_description tablet
_exptl_crystal_F_000 1856
_exptl_crystal_preparation Fluorescent
_exptl_crystal_size_max 0.218
_exptl_crystal_size_mid 0.183
_exptl_crystal_size_min 0.080
_refine_diff_density_max 0.256
_refine_diff_density_min -0.261
_refine_diff_density_rms 0.044
_refine_ls_extinction_method none
_refine_ls_goodness_of_fit_ref 1.037
_refine_ls_hydrogen_treatment constr
_refine_ls_matrix_type full
_refine_ls_number_parameters 585
_refine_ls_number_reflns 11743
_refine_ls_number_restraints 0
_refine_ls_restrained_S_all 1.037
_refine_ls_R_factor_all 0.0812
_refine_ls_R_factor_gt 0.0471
_refine_ls_shift/su_max 0.012
_refine_ls_shift/su_mean 0.000
_refine_ls_structure_factor_coef Fsqd
_refine_ls_weighting_details 'w=1/[\s^2^(Fo^2^)+(0.0550P)^2^+1.2642P] where P=(Fo^2^+2Fc^2^)/3'
_refine_ls_weighting_scheme calc
_refine_ls_wR_factor_gt 0.1061
_refine_ls_wR_factor_ref 0.1189
_reflns_Friedel_coverage 0.000
_reflns_number_gt 7850
_reflns_number_total 11743
_reflns_threshold_expression 'I > 2\s(I)'
_cod_data_source_file c8ob02596g2.cif
_cod_data_source_block nd1822_sq
_cod_depositor_comments 'Adding full bibliography for 7156568.cif.'
_cod_database_code 7156568
_shelx_shelxl_version_number 2018/3
_shelx_space_group_comment
;
The symmetry employed for this shelxl refinement is uniquely defined
by the following loop, which should always be used as a source of
symmetry information in preference to the above space-group names.
They are only intended as comments.
;
_shelx_estimated_absorpt_t_min 0.983
_shelx_estimated_absorpt_t_max 0.994
_diffrn_source_monochromator 'Bruker TRIUMPH curved-graphite'

loop_
_space_group_symop_operation_xyz
'x, y, z'
'-x+1/2, y+1/2, -z+1/2'
'-x, -y, -z'
'x-1/2, -y-1/2, z-1/2'

loop_
_atom_site_label
_atom_site_type_symbol
_atom_site_fract_x
_atom_site_fract_y
_atom_site_fract_z
_atom_site_U_iso_or_equiv
_atom_site_adp_type
_atom_site_occupancy
_atom_site_site_symmetry_order
_atom_site_calc_flag
_atom_site_refinement_flags_posn
_atom_site_refinement_flags_adp
O1 O 0.70207(8) 0.38128(5) 0.71071(7) 0.0267(3) Uani 1 1 d . .
O2 O 0.53270(9) 0.49754(7) 0.38322(8) 0.0439(4) Uani 1 1 d . .
O3 O 0.82814(11) 0.84475(6) 0.29122(8) 0.0444(4) Uani 1 1 d . .
O4 O 0.90743(8) 0.70473(5) 0.62549(7) 0.0275(3) Uani 1 1 d . .
O5 O 0.74944(9) 0.27040(6) 0.44703(7) 0.0321(3) Uani 1 1 d . .
O6 O 0.53825(7) 0.63194(6) 0.24863(7) 0.0250(3) Uani 1 1 d . .
O7 O 0.65186(8) 0.73259(5) 0.26260(8) 0.0290(3) Uani 1 1 d . .
O8 O 0.87329(7) 0.58652(6) 0.24273(7) 0.0270(3) Uani 1 1 d . .
O9 O 0.75947(7) 0.48619(5) 0.22239(7) 0.0249(3) Uani 1 1 d . .
O10 O 0.81071(9) 0.97271(6) 0.55090(7) 0.0350(3) Uani 1 1 d . .
O11 O 0.92716(7) 0.59764(6) 0.77077(8) 0.0274(3) Uani 1 1 d . .
O12 O 0.81998(8) 0.49366(5) 0.74779(8) 0.0261(3) Uani 1 1 d . .
O13 O 0.58800(7) 0.63207(6) 0.75784(7) 0.0258(3) Uani 1 1 d . .
O14 O 0.69726(8) 0.73566(5) 0.78597(8) 0.0279(3) Uani 1 1 d . .
N1 N 0.64281(9) 0.47476(7) 0.66950(9) 0.0222(3) Uani 1 1 d . .
H1 H 0.620358 0.496903 0.627905 0.027 Uiso 1 1 calc R U
N2 N 0.60747(9) 0.45378(6) 0.29172(8) 0.0204(3) Uani 1 1 d . .
H2 H 0.637189 0.420798 0.279652 0.025 Uiso 1 1 calc R U
N3 N 0.83274(10) 0.74360(7) 0.33263(9) 0.0269(4) Uani 1 1 d . .
H3 H 0.839851 0.717650 0.374269 0.032 Uiso 1 1 calc R U
N4 N 0.85383(9) 0.76961(6) 0.71398(8) 0.0203(3) Uani 1 1 d . .
H4 H 0.830174 0.806394 0.722180 0.024 Uiso 1 1 calc R U
C1 C 0.64853(11) 0.50431(8) 0.74889(11) 0.0246(4) Uani 1 1 d . .
H1A H 0.670074 0.472735 0.790060 0.029 Uiso 1 1 calc R U
H1B H 0.592452 0.517068 0.760655 0.029 Uiso 1 1 calc R U
C2 C 0.66971(10) 0.41592(8) 0.65611(10) 0.0184(4) Uani 1 1 d . .
C3 C 0.66131(10) 0.39419(7) 0.56976(10) 0.0171(3) Uani 1 1 d . .
C4 C 0.61745(10) 0.42883(8) 0.50794(10) 0.0194(4) Uani 1 1 d . .
H4A H 0.585447 0.464644 0.520391 0.023 Uiso 1 1 calc R U
C5 C 0.62044(10) 0.41104(8) 0.42785(10) 0.0202(4) Uani 1 1 d . .
C6 C 0.66388(11) 0.35704(8) 0.40984(10) 0.0223(4) Uani 1 1 d . .
H6 H 0.665516 0.344533 0.355288 0.027 Uiso 1 1 calc R U
C7 C 0.70504(11) 0.32126(8) 0.47196(10) 0.0218(4) Uani 1 1 d . .
C8 C 0.70445(11) 0.33952(8) 0.55193(10) 0.0201(4) Uani 1 1 d . .
H8 H 0.733139 0.315025 0.594032 0.024 Uiso 1 1 calc R U
C9 C 0.58161(11) 0.45689(8) 0.36525(10) 0.0238(4) Uani 1 1 d . .
C10 C 0.58809(11) 0.50309(8) 0.23115(10) 0.0211(4) Uani 1 1 d . .
H10A H 0.531913 0.519810 0.236119 0.025 Uiso 1 1 calc R U
H10B H 0.587517 0.483913 0.176849 0.025 Uiso 1 1 calc R U
C11 C 0.64910(10) 0.55792(8) 0.23869(10) 0.0182(4) Uani 1 1 d . .
C12 C 0.62175(11) 0.62039(8) 0.24727(10) 0.0199(4) Uani 1 1 d . .
C13 C 0.67769(11) 0.67080(8) 0.25122(10) 0.0212(4) Uani 1 1 d . .
C14 C 0.76189(11) 0.66049(8) 0.24805(10) 0.0202(4) Uani 1 1 d . .
C15 C 0.78962(10) 0.59822(8) 0.24113(10) 0.0196(4) Uani 1 1 d . .
C16 C 0.73333(11) 0.54767(8) 0.23533(10) 0.0196(4) Uani 1 1 d . .
C17 C 0.82048(12) 0.71637(8) 0.25149(10) 0.0239(4) Uani 1 1 d . .
H17A H 0.874461 0.702301 0.235441 0.029 Uiso 1 1 calc R U
H17B H 0.797847 0.749401 0.212788 0.029 Uiso 1 1 calc R U
C18 C 0.83354(10) 0.80593(8) 0.34590(10) 0.0196(4) Uani 1 1 d . .
C19 C 0.84126(10) 0.82720(8) 0.43280(10) 0.0184(4) Uani 1 1 d . .
C20 C 0.85852(10) 0.78476(8) 0.49639(10) 0.0188(4) Uani 1 1 d . .
H20 H 0.870156 0.741432 0.485640 0.023 Uiso 1 1 calc R U
C21 C 0.85883(10) 0.80541(8) 0.57581(10) 0.0197(4) Uani 1 1 d . .
C22 C 0.84317(11) 0.86892(8) 0.59103(10) 0.0238(4) Uani 1 1 d . .
H22 H 0.843035 0.883354 0.645008 0.029 Uiso 1 1 calc R U
C23 C 0.82760(11) 0.91164(8) 0.52710(10) 0.0228(4) Uani 1 1 d . .
C24 C 0.82683(10) 0.89130(8) 0.44819(10) 0.0210(4) Uani 1 1 d . .
H24 H 0.816585 0.920670 0.404897 0.025 Uiso 1 1 calc R U
C25 C 0.87574(11) 0.75600(8) 0.64073(10) 0.0204(4) Uani 1 1 d . .
C26 C 0.86870(11) 0.72421(8) 0.78036(10) 0.0209(4) Uani 1 1 d . .
H26A H 0.861973 0.746319 0.831678 0.025 Uiso 1 1 calc R U
H26B H 0.926586 0.708947 0.783225 0.025 Uiso 1 1 calc R U
C27 C 0.81118(11) 0.66755(8) 0.77182(9) 0.0182(4) Uani 1 1 d . .
C28 C 0.84253(10) 0.60611(8) 0.76489(10) 0.0196(4) Uani 1 1 d . .
C29 C 0.78917(11) 0.55434(8) 0.75689(10) 0.0201(4) Uani 1 1 d . .
C30 C 0.70424(10) 0.56209(8) 0.75496(10) 0.0186(4) Uani 1 1 d . .
C31 C 0.67270(10) 0.62346(8) 0.76271(10) 0.0190(4) Uani 1 1 d . .
C32 C 0.72646(11) 0.67515(8) 0.77164(10) 0.0188(4) Uani 1 1 d . .
C33 C 0.77058(12) 0.22003(8) 0.50314(11) 0.0302(4) Uani 1 1 d . .
H33A H 0.796296 0.238302 0.554636 0.036 Uiso 1 1 calc R U
H33B H 0.811780 0.191811 0.481677 0.036 Uiso 1 1 calc R U
C34 C 0.69856(14) 0.18269(9) 0.51824(12) 0.0337(5) Uani 1 1 d . .
C35 C 0.63994(17) 0.15255(11) 0.52792(14) 0.0505(6) Uani 1 1 d . .
H35 H 0.592318 0.128064 0.535783 0.061 Uiso 1 1 calc R U
C36 C 0.51832(12) 0.65022(9) 0.32781(11) 0.0297(4) Uani 1 1 d . .
H36A H 0.459315 0.660700 0.325054 0.045 Uiso 1 1 calc R U
H36B H 0.551290 0.687510 0.346539 0.045 Uiso 1 1 calc R U
H36C H 0.530856 0.614832 0.365523 0.045 Uiso 1 1 calc R U
C37 C 0.60257(14) 0.75960(9) 0.19412(13) 0.0397(5) Uani 1 1 d . .
H37A H 0.637626 0.767761 0.151038 0.060 Uiso 1 1 calc R U
H37B H 0.578029 0.799716 0.209899 0.060 Uiso 1 1 calc R U
H37C H 0.558440 0.729747 0.174738 0.060 Uiso 1 1 calc R U
C38 C 0.89987(13) 0.57652(12) 0.16516(13) 0.0453(6) Uani 1 1 d . .
H38A H 0.884565 0.613422 0.130709 0.068 Uiso 1 1 calc R U
H38B H 0.873222 0.538218 0.140784 0.068 Uiso 1 1 calc R U
H38C H 0.960114 0.571043 0.170597 0.068 Uiso 1 1 calc R U
C39 C 0.80811(12) 0.45781(9) 0.29083(12) 0.0335(5) Uani 1 1 d . .
H39A H 0.817745 0.412746 0.279687 0.050 Uiso 1 1 calc R U
H39B H 0.778257 0.461461 0.338584 0.050 Uiso 1 1 calc R U
H39C H 0.861345 0.479966 0.300708 0.050 Uiso 1 1 calc R U
C40 C 0.79952(13) 1.02222(8) 0.49154(11) 0.0299(4) Uani 1 1 d . .
H40A H 0.765244 1.056466 0.511615 0.036 Uiso 1 1 calc R U
H40B H 0.769141 1.004786 0.441616 0.036 Uiso 1 1 calc R U
C41 C 0.87746(13) 1.04929(9) 0.47249(11) 0.0290(4) Uani 1 1 d . .
C42 C 0.93988(15) 1.07293(11) 0.45802(13) 0.0445(6) Uani 1 1 d . .
H42 H 0.990219 1.092002 0.446345 0.053 Uiso 1 1 calc R U
C43 C 0.95785(12) 0.57137(9) 0.69984(13) 0.0341(5) Uani 1 1 d . .
H43A H 0.925880 0.588682 0.651462 0.051 Uiso 1 1 calc R U
H43B H 0.952186 0.524894 0.700260 0.051 Uiso 1 1 calc R U
H43C H 1.016330 0.582691 0.699624 0.051 Uiso 1 1 calc R U
C44 C 0.85607(13) 0.46633(9) 0.82190(12) 0.0356(5) Uani 1 1 d . .
H44A H 0.875862 0.423278 0.811836 0.053 Uiso 1 1 calc R U
H44B H 0.814445 0.464253 0.860106 0.053 Uiso 1 1 calc R U
H44C H 0.902664 0.492727 0.844609 0.053 Uiso 1 1 calc R U
C45 C 0.55674(13) 0.64130(11) 0.83357(13) 0.0423(5) Uani 1 1 d . .
H45A H 0.496213 0.644171 0.825263 0.063 Uiso 1 1 calc R U
H45B H 0.579473 0.680798 0.858305 0.063 Uiso 1 1 calc R U
H45C H 0.573056 0.605278 0.869204 0.063 Uiso 1 1 calc R U
C46 C 0.64720(13) 0.76427(10) 0.71899(14) 0.0422(5) Uani 1 1 d . .
H46A H 0.677093 0.763065 0.671087 0.063 Uiso 1 1 calc R U
H46B H 0.635248 0.808611 0.732013 0.063 Uiso 1 1 calc R U
H46C H 0.595149 0.740630 0.708245 0.063 Uiso 1 1 calc R U

loop_
_atom_site_aniso_label
_atom_site_aniso_U_11
_atom_site_aniso_U_22
_atom_site_aniso_U_33
_atom_site_aniso_U_23
_atom_site_aniso_U_13
_atom_site_aniso_U_12
O1 0.0455(8) 0.0177(6) 0.0169(6) 0.0024(5) 0.0030(6) -0.0014(6)
O2 0.0536(9) 0.0551(9) 0.0246(8) 0.0126(7) 0.0117(7) 0.0350(8)
O3 0.0991(13) 0.0184(7) 0.0165(7) 0.0047(6) 0.0096(7) 0.0025(7)
O4 0.0438(8) 0.0202(6) 0.0189(7) 0.0013(5) 0.0053(6) 0.0059(6)
O5 0.0528(9) 0.0232(7) 0.0222(7) 0.0022(5) 0.0129(6) 0.0167(6)
O6 0.0237(7) 0.0249(7) 0.0267(7) 0.0019(5) 0.0038(5) 0.0030(5)
O7 0.0398(8) 0.0163(6) 0.0324(7) -0.0004(5) 0.0106(6) 0.0029(5)
O8 0.0219(7) 0.0325(7) 0.0267(7) -0.0003(6) 0.0033(5) -0.0007(5)
O9 0.0314(7) 0.0172(6) 0.0266(7) -0.0015(5) 0.0059(6) 0.0035(5)
O10 0.0691(10) 0.0163(6) 0.0216(7) 0.0017(5) 0.0137(7) 0.0084(6)
O11 0.0195(6) 0.0279(7) 0.0347(8) -0.0037(6) 0.0028(6) -0.0007(5)
O12 0.0291(7) 0.0166(6) 0.0330(7) -0.0033(5) 0.0047(6) 0.0016(5)
O13 0.0207(7) 0.0326(7) 0.0240(7) 0.0002(6) 0.0027(5) 0.0032(5)
O14 0.0366(8) 0.0159(6) 0.0314(7) 0.0005(5) 0.0046(6) 0.0059(5)
N1 0.0258(8) 0.0194(7) 0.0202(8) -0.0042(6) -0.0026(6) 0.0019(6)
N2 0.0282(8) 0.0153(7) 0.0180(8) 0.0009(6) 0.0040(6) 0.0006(6)
N3 0.0483(10) 0.0175(8) 0.0138(8) 0.0010(6) -0.0015(7) -0.0052(7)
N4 0.0324(8) 0.0134(7) 0.0151(7) 0.0013(6) 0.0030(6) -0.0007(6)
C1 0.0239(9) 0.0246(9) 0.0267(10) -0.0099(8) 0.0095(8) -0.0059(7)
C2 0.0205(9) 0.0161(8) 0.0196(9) 0.0006(7) 0.0066(7) -0.0036(7)
C3 0.0199(9) 0.0150(8) 0.0173(9) 0.0012(7) 0.0052(7) -0.0033(7)
C4 0.0220(9) 0.0167(8) 0.0201(9) 0.0020(7) 0.0053(7) 0.0017(7)
C5 0.0232(9) 0.0218(9) 0.0163(9) 0.0008(7) 0.0051(7) 0.0008(7)
C6 0.0319(10) 0.0208(9) 0.0155(9) 0.0003(7) 0.0077(7) 0.0016(7)
C7 0.0285(10) 0.0162(8) 0.0222(10) 0.0013(7) 0.0092(8) 0.0031(7)
C8 0.0256(9) 0.0169(8) 0.0181(9) 0.0037(7) 0.0046(7) 0.0028(7)
C9 0.0258(10) 0.0255(9) 0.0196(10) 0.0022(7) 0.0010(8) 0.0036(8)
C10 0.0267(9) 0.0205(9) 0.0157(9) 0.0004(7) 0.0009(7) -0.0019(7)
C11 0.0244(9) 0.0192(8) 0.0110(8) 0.0010(7) 0.0014(7) -0.0019(7)
C12 0.0237(9) 0.0231(9) 0.0130(9) 0.0019(7) 0.0022(7) 0.0020(7)
C13 0.0329(10) 0.0158(8) 0.0156(9) -0.0001(7) 0.0056(7) 0.0011(7)
C14 0.0299(10) 0.0195(9) 0.0115(8) -0.0005(7) 0.0042(7) -0.0044(7)
C15 0.0221(9) 0.0240(9) 0.0127(9) -0.0006(7) 0.0019(7) -0.0010(7)
C16 0.0289(10) 0.0177(8) 0.0120(8) -0.0019(7) 0.0022(7) 0.0015(7)
C17 0.0326(10) 0.0238(9) 0.0159(9) -0.0024(7) 0.0052(8) -0.0069(8)
C18 0.0201(9) 0.0210(9) 0.0185(9) 0.0019(7) 0.0053(7) -0.0003(7)
C19 0.0202(9) 0.0189(8) 0.0167(9) -0.0001(7) 0.0047(7) -0.0035(7)
C20 0.0224(9) 0.0168(8) 0.0176(9) -0.0003(7) 0.0041(7) -0.0011(7)
C21 0.0225(9) 0.0204(9) 0.0163(9) 0.0016(7) 0.0024(7) -0.0028(7)
C22 0.0348(11) 0.0218(9) 0.0155(9) -0.0020(7) 0.0057(8) -0.0007(8)
C23 0.0335(10) 0.0148(8) 0.0210(9) -0.0023(7) 0.0074(8) 0.0001(7)
C24 0.0252(9) 0.0195(9) 0.0189(9) 0.0045(7) 0.0051(7) -0.0006(7)
C25 0.0262(10) 0.0179(9) 0.0172(9) -0.0019(7) 0.0023(7) -0.0044(7)
C26 0.0299(10) 0.0192(9) 0.0135(8) 0.0002(7) 0.0016(7) -0.0046(7)
C27 0.0270(9) 0.0175(8) 0.0099(8) 0.0026(6) 0.0012(7) -0.0034(7)
C28 0.0214(9) 0.0205(9) 0.0166(9) 0.0002(7) 0.0006(7) -0.0004(7)
C29 0.0271(10) 0.0160(8) 0.0176(9) -0.0027(7) 0.0043(7) 0.0024(7)
C30 0.0231(9) 0.0193(9) 0.0134(8) -0.0023(7) 0.0017(7) -0.0028(7)
C31 0.0214(9) 0.0218(9) 0.0138(9) 0.0009(7) 0.0011(7) 0.0018(7)
C32 0.0275(10) 0.0148(8) 0.0140(9) 0.0018(7) 0.0023(7) 0.0022(7)
C33 0.0437(12) 0.0216(9) 0.0254(10) 0.0007(8) 0.0045(9) 0.0157(9)
C34 0.0539(14) 0.0238(10) 0.0242(11) -0.0037(8) 0.0082(10) 0.0070(10)
C35 0.0720(18) 0.0368(13) 0.0459(14) -0.0115(11) 0.0212(13) -0.0072(12)
C36 0.0293(11) 0.0285(10) 0.0333(11) 0.0001(8) 0.0123(9) 0.0007(8)
C37 0.0480(13) 0.0262(10) 0.0465(13) 0.0137(9) 0.0118(11) 0.0115(9)
C38 0.0322(12) 0.0696(16) 0.0367(13) -0.0113(11) 0.0155(10) -0.0005(11)
C39 0.0324(11) 0.0264(10) 0.0415(12) 0.0074(9) 0.0026(9) 0.0068(8)
C40 0.0452(12) 0.0175(9) 0.0271(10) 0.0034(8) 0.0053(9) 0.0082(8)
C41 0.0427(12) 0.0235(10) 0.0198(10) -0.0039(8) -0.0003(9) 0.0036(9)
C42 0.0474(14) 0.0515(14) 0.0345(13) -0.0080(11) 0.0046(11) -0.0080(11)
C43 0.0265(10) 0.0318(11) 0.0462(13) -0.0015(9) 0.0139(9) 0.0017(8)
C44 0.0384(12) 0.0250(10) 0.0444(13) 0.0072(9) 0.0093(10) 0.0064(9)
C45 0.0317(12) 0.0592(15) 0.0377(13) -0.0189(11) 0.0122(10) 0.0000(10)
C46 0.0401(13) 0.0303(11) 0.0548(14) 0.0165(10) -0.0008(11) 0.0113(9)

loop_
_atom_type_symbol
_atom_type_description
_atom_type_scat_dispersion_real
_atom_type_scat_dispersion_imag
_atom_type_scat_source
C C 0.0033 0.0016 'International Tables Vol C Tables 4.2.6.8 and 6.1.1.4'
H H 0.0000 0.0000 'International Tables Vol C Tables 4.2.6.8 and 6.1.1.4'
N N 0.0061 0.0033 'International Tables Vol C Tables 4.2.6.8 and 6.1.1.4'
O O 0.0106 0.0060 'International Tables Vol C Tables 4.2.6.8 and 6.1.1.4'

loop_
_geom_angle_atom_site_label_1
_geom_angle_atom_site_label_2
_geom_angle_atom_site_label_3
_geom_angle
C7 O5 C33 118.16(13)
C12 O6 C36 112.40(13)
C13 O7 C37 114.33(14)
C15 O8 C38 113.95(14)
C16 O9 C39 114.36(13)
C23 O10 C40 119.33(14)
C28 O11 C43 115.02(14)
C29 O12 C44 113.20(13)
C31 O13 C45 114.56(14)
C32 O14 C46 115.07(14)
C2 N1 C1 123.79(15)
C2 N1 H1 118.1
C1 N1 H1 118.1
C9 N2 C10 122.27(14)
C9 N2 H2 118.9
C10 N2 H2 118.9
C18 N3 C17 122.52(15)
C18 N3 H3 118.7
C17 N3 H3 118.7
C25 N4 C26 120.89(14)
C25 N4 H4 119.6
C26 N4 H4 119.6
N1 C1 C30 112.38(14)
N1 C1 H1A 109.1
C30 C1 H1A 109.1
N1 C1 H1B 109.1
C30 C1 H1B 109.1
H1A C1 H1B 107.9
O1 C2 N1 122.73(16)
O1 C2 C3 120.91(15)
N1 C2 C3 116.33(15)
C4 C3 C8 120.05(15)
C4 C3 C2 122.43(15)
C8 C3 C2 117.37(15)
C3 C4 C5 120.06(15)
C3 C4 H4A 120.0
C5 C4 H4A 120.0
C6 C5 C4 119.98(16)
C6 C5 C9 123.84(15)
C4 C5 C9 115.91(15)
C5 C6 C7 119.69(16)
C5 C6 H6 120.2
C7 C6 H6 120.2
O5 C7 C8 124.25(15)
O5 C7 C6 114.76(15)
C8 C7 C6 120.85(15)
C7 C8 C3 119.27(15)
C7 C8 H8 120.4
C3 C8 H8 120.4
O2 C9 N2 122.32(16)
O2 C9 C5 120.58(16)
N2 C9 C5 116.94(15)
N2 C10 C11 113.12(14)
N2 C10 H10A 109.0
C11 C10 H10A 109.0
N2 C10 H10B 109.0
C11 C10 H10B 109.0
H10A C10 H10B 107.8
C16 C11 C12 118.32(15)
C16 C11 C10 121.09(15)
C12 C11 C10 120.58(15)
O6 C12 C13 120.24(15)
O6 C12 C11 119.40(15)
C13 C12 C11 120.32(16)
O7 C13 C14 117.74(15)
O7 C13 C12 120.86(16)
C14 C13 C12 121.32(15)
C15 C14 C13 118.54(15)
C15 C14 C17 121.66(16)
C13 C14 C17 119.80(15)
O8 C15 C14 119.56(15)
O8 C15 C16 120.18(15)
C14 C15 C16 120.23(16)
O9 C16 C11 118.08(15)
O9 C16 C15 120.61(15)
C11 C16 C15 121.25(15)
N3 C17 C14 111.12(14)
N3 C17 H17A 109.4
C14 C17 H17A 109.4
N3 C17 H17B 109.4
C14 C17 H17B 109.4
H17A C17 H17B 108.0
O3 C18 N3 122.42(16)
O3 C18 C19 120.82(15)
N3 C18 C19 116.76(14)
C20 C19 C24 120.14(16)
C20 C19 C18 122.12(15)
C24 C19 C18 117.68(15)
C19 C20 C21 120.35(15)
C19 C20 H20 119.8
C21 C20 H20 119.8
C22 C21 C20 119.47(15)
C22 C21 C25 123.70(15)
C20 C21 C25 116.83(15)
C21 C22 C23 120.00(16)
C21 C22 H22 120.0
C23 C22 H22 120.0
O10 C23 C24 125.46(15)
O10 C23 C22 113.77(15)
C24 C23 C22 120.73(15)
C23 C24 C19 119.28(16)
C23 C24 H24 120.4
C19 C24 H24 120.4
O4 C25 N4 122.24(16)
O4 C25 C21 120.13(15)
N4 C25 C21 117.62(15)
N4 C26 C27 113.18(13)
N4 C26 H26A 108.9
C27 C26 H26A 108.9
N4 C26 H26B 108.9
C27 C26 H26B 108.9
H26A C26 H26B 107.8
C32 C27 C28 118.54(15)
C32 C27 C26 120.94(15)
C28 C27 C26 120.52(15)
O11 C28 C29 120.89(15)
O11 C28 C27 118.90(15)
C29 C28 C27 120.10(15)
O12 C29 C30 118.48(15)
O12 C29 C28 120.12(15)
C30 C29 C28 121.36(15)
C29 C30 C31 118.69(15)
C29 C30 C1 119.69(15)
C31 C30 C1 121.54(15)
O13 C31 C32 120.94(15)
O13 C31 C30 119.22(15)
C32 C31 C30 119.78(15)
C27 C32 O14 117.65(14)
C27 C32 C31 121.51(15)
O14 C32 C31 120.70(15)
O5 C33 C34 111.88(16)
O5 C33 H33A 109.2
C34 C33 H33A 109.2
O5 C33 H33B 109.2
C34 C33 H33B 109.2
H33A C33 H33B 107.9
C35 C34 C33 178.0(2)
C34 C35 H35 180.0
O6 C36 H36A 109.5
O6 C36 H36B 109.5
H36A C36 H36B 109.5
O6 C36 H36C 109.5
H36A C36 H36C 109.5
H36B C36 H36C 109.5
O7 C37 H37A 109.5
O7 C37 H37B 109.5
H37A C37 H37B 109.5
O7 C37 H37C 109.5
H37A C37 H37C 109.5
H37B C37 H37C 109.5
O8 C38 H38A 109.5
O8 C38 H38B 109.5
H38A C38 H38B 109.5
O8 C38 H38C 109.5
H38A C38 H38C 109.5
H38B C38 H38C 109.5
O9 C39 H39A 109.5
O9 C39 H39B 109.5
H39A C39 H39B 109.5
O9 C39 H39C 109.5
H39A C39 H39C 109.5
H39B C39 H39C 109.5
O10 C40 C41 112.76(16)
O10 C40 H40A 109.0
C41 C40 H40A 109.0
O10 C40 H40B 109.0
C41 C40 H40B 109.0
H40A C40 H40B 107.8
C42 C41 C40 178.0(2)
C41 C42 H42 180.0
O11 C43 H43A 109.5
O11 C43 H43B 109.5
H43A C43 H43B 109.5
O11 C43 H43C 109.5
H43A C43 H43C 109.5
H43B C43 H43C 109.5
O12 C44 H44A 109.5
O12 C44 H44B 109.5
H44A C44 H44B 109.5
O12 C44 H44C 109.5
H44A C44 H44C 109.5
H44B C44 H44C 109.5
O13 C45 H45A 109.5
O13 C45 H45B 109.5
H45A C45 H45B 109.5
O13 C45 H45C 109.5
H45A C45 H45C 109.5
H45B C45 H45C 109.5
O14 C46 H46A 109.5
O14 C46 H46B 109.5
H46A C46 H46B 109.5
O14 C46 H46C 109.5
H46A C46 H46C 109.5
H46B C46 H46C 109.5

loop_
_geom_bond_atom_site_label_1
_geom_bond_atom_site_label_2
_geom_bond_distance
O1 C2 1.236(2)
O2 C9 1.226(2)
O3 C18 1.219(2)
O4 C25 1.232(2)
O5 C7 1.378(2)
O5 C33 1.428(2)
O6 C12 1.381(2)
O6 C36 1.446(2)
O7 C13 1.383(2)
O7 C37 1.437(2)
O8 C15 1.379(2)
O8 C38 1.424(2)
O9 C16 1.383(2)
O9 C39 1.443(2)
O10 C23 1.379(2)
O10 C40 1.433(2)
O11 C28 1.380(2)
O11 C43 1.443(2)
O12 C29 1.3831(19)
O12 C44 1.429(2)
O13 C31 1.382(2)
O13 C45 1.425(2)
O14 C32 1.3859(19)
O14 C46 1.439(2)
N1 C2 1.337(2)
N1 C1 1.456(2)
N1 H1 0.8800
N2 C9 1.341(2)
N2 C10 1.456(2)
N2 H2 0.8800
N3 C18 1.327(2)
N3 C17 1.462(2)
N3 H3 0.8800
N4 C25 1.340(2)
N4 C26 1.460(2)
N4 H4 0.8800
C1 C30 1.510(2)
C1 H1A 0.9900
C1 H1B 0.9900
C2 C3 1.502(2)
C3 C4 1.392(2)
C3 C8 1.394(2)
C4 C5 1.393(2)
C4 H4A 0.9500
C5 C6 1.386(2)
C5 C9 1.506(2)
C6 C7 1.390(2)
C6 H6 0.9500
C7 C8 1.389(2)
C8 H8 0.9500
C10 C11 1.515(2)
C10 H10A 0.9900
C10 H10B 0.9900
C11 C16 1.393(2)
C11 C12 1.397(2)
C12 C13 1.392(2)
C13 C14 1.392(3)
C14 C15 1.392(2)
C14 C17 1.508(2)
C15 C16 1.397(2)
C17 H17A 0.9900
C17 H17B 0.9900
C18 C19 1.508(2)
C19 C20 1.390(2)
C19 C24 1.394(2)
C20 C21 1.393(2)
C20 H20 0.9500
C21 C22 1.386(2)
C21 C25 1.502(2)
C22 C23 1.395(2)
C22 H22 0.9500
C23 C24 1.382(2)
C24 H24 0.9500
C26 C27 1.510(2)
C26 H26A 0.9900
C26 H26B 0.9900
C27 C32 1.386(2)
C27 C28 1.396(2)
C28 C29 1.387(2)
C29 C30 1.387(2)
C30 C31 1.398(2)
C31 C32 1.391(2)
C33 C34 1.454(3)
C33 H33A 0.9900
C33 H33B 0.9900
C34 C35 1.170(3)
C35 H35 0.9500
C36 H36A 0.9800
C36 H36B 0.9800
C36 H36C 0.9800
C37 H37A 0.9800
C37 H37B 0.9800
C37 H37C 0.9800
C38 H38A 0.9800
C38 H38B 0.9800
C38 H38C 0.9800
C39 H39A 0.9800
C39 H39B 0.9800
C39 H39C 0.9800
C40 C41 1.455(3)
C40 H40A 0.9900
C40 H40B 0.9900
C41 C42 1.178(3)
C42 H42 0.9500
C43 H43A 0.9800
C43 H43B 0.9800
C43 H43C 0.9800
C44 H44A 0.9800
C44 H44B 0.9800
C44 H44C 0.9800
C45 H45A 0.9800
C45 H45B 0.9800
C45 H45C 0.9800
C46 H46A 0.9800
C46 H46B 0.9800
C46 H46C 0.9800

loop_
_geom_torsion_atom_site_label_1
_geom_torsion_atom_site_label_2
_geom_torsion_atom_site_label_3
_geom_torsion_atom_site_label_4
_geom_torsion
C2 N1 C1 C30 115.98(18)
C1 N1 C2 O1 0.0(3)
C1 N1 C2 C3 -177.96(14)
O1 C2 C3 C4 172.91(16)
N1 C2 C3 C4 -9.1(2)
O1 C2 C3 C8 -11.6(2)
N1 C2 C3 C8 166.39(15)
C8 C3 C4 C5 -3.7(2)
C2 C3 C4 C5 171.69(15)
C3 C4 C5 C6 3.1(2)
C3 C4 C5 C9 -171.20(15)
C4 C5 C6 C7 -0.7(3)
C9 C5 C6 C7 173.12(16)
C33 O5 C7 C8 24.4(3)
C33 O5 C7 C6 -159.88(16)
C5 C6 C7 O5 -177.02(16)
C5 C6 C7 C8 -1.1(3)
O5 C7 C8 C3 176.02(16)
C6 C7 C8 C3 0.6(3)
C4 C3 C8 C7 1.9(2)
C2 C3 C8 C7 -173.74(15)
C10 N2 C9 O2 8.2(3)
C10 N2 C9 C5 -167.19(15)
C6 C5 C9 O2 167.74(18)
C4 C5 C9 O2 -18.2(3)
C6 C5 C9 N2 -16.8(3)
C4 C5 C9 N2 157.26(16)
C9 N2 C10 C11 86.0(2)
N2 C10 C11 C16 57.5(2)
N2 C10 C11 C12 -124.05(17)
C36 O6 C12 C13 -73.57(19)
C36 O6 C12 C11 108.93(17)
C16 C11 C12 O6 178.32(14)
C10 C11 C12 O6 -0.2(2)
C16 C11 C12 C13 0.8(2)
C10 C11 C12 C13 -177.65(15)
C37 O7 C13 C14 112.10(18)
C37 O7 C13 C12 -71.1(2)
O6 C12 C13 O7 4.9(2)
C11 C12 C13 O7 -177.66(15)
O6 C12 C13 C14 -178.48(15)
C11 C12 C13 C14 -1.0(3)
O7 C13 C14 C15 176.48(15)
C12 C13 C14 C15 -0.3(2)
O7 C13 C14 C17 -4.0(2)
C12 C13 C14 C17 179.26(15)
C38 O8 C15 C14 -100.65(19)
C38 O8 C15 C16 81.5(2)
C13 C14 C15 O8 -176.15(15)
C17 C14 C15 O8 4.3(2)
C13 C14 C15 C16 1.7(2)
C17 C14 C15 C16 -177.81(15)
C39 O9 C16 C11 -111.36(17)
C39 O9 C16 C15 71.5(2)
C12 C11 C16 O9 -176.50(15)
C10 C11 C16 O9 2.0(2)
C12 C11 C16 C15 0.6(2)
C10 C11 C16 C15 179.09(15)
O8 C15 C16 O9 -7.0(2)
C14 C15 C16 O9 175.13(15)
O8 C15 C16 C11 175.94(15)
C14 C15 C16 C11 -1.9(2)
C18 N3 C17 C14 -136.90(17)
C15 C14 C17 N3 -107.78(18)
C13 C14 C17 N3 72.7(2)
C17 N3 C18 O3 -3.6(3)
C17 N3 C18 C19 176.15(15)
O3 C18 C19 C20 -171.27(17)
N3 C18 C19 C20 8.9(2)
O3 C18 C19 C24 11.5(2)
N3 C18 C19 C24 -168.30(16)
C24 C19 C20 C21 2.1(3)
C18 C19 C20 C21 -175.02(15)
C19 C20 C21 C22 -1.1(3)
C19 C20 C21 C25 178.34(15)
C20 C21 C22 C23 -0.3(3)
C25 C21 C22 C23 -179.65(16)
C40 O10 C23 C24 -7.0(3)
C40 O10 C23 C22 175.52(16)
C21 C22 C23 O10 178.23(16)
C21 C22 C23 C24 0.6(3)
O10 C23 C24 C19 -176.90(17)
C22 C23 C24 C19 0.5(3)
C20 C19 C24 C23 -1.8(3)
C18 C19 C24 C23 175.48(15)
C26 N4 C25 O4 1.6(3)
C26 N4 C25 C21 -179.61(14)
C22 C21 C25 O4 -163.32(17)
C20 C21 C25 O4 17.3(2)
C22 C21 C25 N4 17.8(3)
C20 C21 C25 N4 -161.56(15)
C25 N4 C26 C27 -72.9(2)
N4 C26 C27 C32 -62.8(2)
N4 C26 C27 C28 117.97(17)
C43 O11 C28 C29 65.2(2)
C43 O11 C28 C27 -118.52(17)
C32 C27 C28 O11 -175.45(15)
C26 C27 C28 O11 3.8(2)
C32 C27 C28 C29 0.9(2)
C26 C27 C28 C29 -179.86(15)
C44 O12 C29 C30 -103.75(18)
C44 O12 C29 C28 78.5(2)
O11 C28 C29 O12 -5.5(2)
C27 C28 C29 O12 178.22(15)
O11 C28 C29 C30 176.75(15)
C27 C28 C29 C30 0.5(3)
O12 C29 C30 C31 -178.89(15)
C28 C29 C30 C31 -1.1(2)
O12 C29 C30 C1 4.2(2)
C28 C29 C30 C1 -178.03(16)
N1 C1 C30 C29 -71.6(2)
N1 C1 C30 C31 111.62(18)
C45 O13 C31 C32 -80.1(2)
C45 O13 C31 C30 102.69(19)
C29 C30 C31 O13 177.58(14)
C1 C30 C31 O13 -5.6(2)
C29 C30 C31 C32 0.4(2)
C1 C30 C31 C32 177.22(15)
C28 C27 C32 O14 174.22(14)
C26 C27 C32 O14 -5.0(2)
C28 C27 C32 C31 -1.6(2)
C26 C27 C32 C31 179.11(15)
C46 O14 C32 C27 114.27(18)
C46 O14 C32 C31 -69.8(2)
O13 C31 C32 C27 -176.14(15)
C30 C31 C32 C27 1.0(2)
O13 C31 C32 O14 8.1(2)
C30 C31 C32 O14 -174.72(15)
C7 O5 C33 C34 70.8(2)
C23 O10 C40 C41 -83.2(2)
